data_1543511
loop_
_publ_author_name
'Laskar, Inamur Rahaman'
'Das, Debasis'
'Mostafa, Golam'
'Welch, Alan J.'
'Chaudhuri, Nirmalendu Ray'

_publ_section_title
;
 Syntheses and Characterization of N,N'-Dipropyl-1,2-ethanediamine and
 N,N'-diisopropyl-1,2-ethanediamine Complexes of Nickel(II): Thermal
 Studies and X-Ray Single Crystal Structure Analysis of
 [Ni(N,N'-Dipropyl-1,2-ethanediamine)2(NCS)2]
;
_journal_name_full 'Acta Chemica Scandinavica'
_journal_page_first 702
_journal_page_last 708
_journal_paper_doi 10.3891/acta.chem.scand.52-0702
_journal_volume 52
_journal_year 1998
_chemical_formula_sum 'C18 H40 N6 Ni S2'
_chemical_formula_weight 463.39
_space_group_IT_number 4
_symmetry_cell_setting monoclinic
_symmetry_Int_Tables_number 4
_symmetry_space_group_name_Hall 'P 2yb'
_symmetry_space_group_name_H-M 'P 1 21 1'
_cell_angle_alpha 90
_cell_angle_beta 92.57(1)
_cell_angle_gamma 90
_cell_formula_units_Z 2
_cell_length_a 8.248(4)
_cell_length_b 10.279(4)
_cell_length_c 14.929(6)
_cell_volume 1264.4(9)
_diffrn_ambient_temperature 293
_diffrn_radiation_probe x-ray
_diffrn_radiation_type CuK\a
_diffrn_radiation_wavelength 1.5406
_exptl_crystal_density_diffrn 1.217
_exptl_crystal_F_000 500
_cod_data_source_file Acta-Chem-Scand-1998-52-702-708-2.cif
_cod_data_source_block 2
_cod_depositor_comments
;
Powder data
Crystal structure not determined,
a dummy atom was added

 The dummy atom was replaced by unknown values. This is the
 standard way of marking entries in the COD that do not contain
 coordinates.

 Antanas Vaitkus,
 2016-12-06
;
_cod_original_cell_volume 1264.4(10)
_cod_original_sg_symbol_H-M 'P 21'
_cod_original_formula_sum 'C18 H40 N6 S2 Ni'
_cod_database_code 1543511

loop_
_symmetry_equiv_pos_site_id
_symmetry_equiv_pos_as_xyz
1 x,y,z
2 -x,1/2+y,-z

loop_
_atom_site_label
_atom_site_type_symbol
_atom_site_fract_x
_atom_site_fract_y
_atom_site_fract_z
_atom_site_U_iso_or_equiv
_atom_site_calc_flag
? ? ? ? ? ? ?
